data_1554309
loop_
_publ_author_name
'Xing, Siyang'
'Cui, Hong'
'Qin, Jiajing'
'Gu, Nan'
'Zhang, Bowei'
'Wang, Kui'
'Wang, Ying'
'Xia, Li'
'Wang, Yumeng'

_publ_section_title
;
 Diastereoselective synthesis of cis-1,3-disubstituted isoindolines via a
 highly site-selective tandem cyclization reaction
;
_journal_issue 12
_journal_name_full 'Organic Chemistry Frontiers'
_journal_page_first 1950
_journal_paper_doi 10.1039/C8QO00316E
_journal_volume 5
_journal_year 2018
_chemical_formula_moiety '1(C28.75 H27.5 N2 O10 S)'
_chemical_formula_sum 'C28.8 H27.6 N2 O10 S'
_chemical_formula_weight 593.79
_space_group_crystal_system monoclinic
_space_group_IT_number 14
_space_group_name_Hall '-P 2ybc'
_space_group_name_H-M_alt 'P 1 21/c 1'
_atom_sites_solution_hydrogens geom
_atom_sites_solution_primary dual
_audit_creation_date 2017-09-12
_audit_creation_method
;
Olex2 1.2-beta
(compiled 2017.08.10 svn.r3458 for OlexSys, GUI svn.r5381)
;
_audit_update_record
;
2018-01-17 deposited with the CCDC.
2018-05-03 downloaded from the CCDC.
;
_cell_angle_alpha 90
_cell_angle_beta 97.091(6)
_cell_angle_gamma 90
_cell_formula_units_Z 8
_cell_length_a 21.4204(15)
_cell_length_b 21.5628(12)
_cell_length_c 14.5587(8)
_cell_measurement_reflns_used 7115
_cell_measurement_temperature 135.00(10)
_cell_measurement_theta_max 28.9210
_cell_measurement_theta_min 3.8350
_cell_volume 6673.0(7)
_computing_cell_refinement 'CrysAlisPro 1.171.39.29c (Rigaku OD, 2017)'
_computing_data_collection 'CrysAlisPro 1.171.39.29c (Rigaku OD, 2017)'
_computing_data_reduction 'CrysAlisPro 1.171.39.29c (Rigaku OD, 2017)'
_computing_molecular_graphics 'Olex2 (Dolomanov et al., 2009)'
_computing_publication_material 'Olex2 (Dolomanov et al., 2009)'
_computing_structure_refinement 'ShelXL (Sheldrick, 2015)'
_computing_structure_solution 'ShelXT (Sheldrick, 2015)'
_diffrn_ambient_environment N~2~
_diffrn_ambient_temperature 135.00(10)
_diffrn_detector 'CCD plate'
_diffrn_detector_area_resol_mean 5.2740
_diffrn_detector_type AtlasS2
_diffrn_measured_fraction_theta_full 0.996
_diffrn_measured_fraction_theta_max 0.996
_diffrn_measurement_details
;
List of Runs (angles in degrees, time in seconds):

  # Type    Start    End  Width  t~exp~   \w     \q     \k     \f   Frames
#--------------------------------------------------------------------------
  1  \w     15.00  40.00   1.00   67.76    --   11.08 -77.00-120.00   25
  2  \w    -13.00  40.00   1.00   67.76    --   11.08  38.00-150.00   53
  3  \w    -16.00  72.00   1.00   67.76    --   11.08  77.00 -60.00   88
  4  \w    -65.00   8.00   1.00   67.76    --   11.08 -77.00-120.00   73
;
_diffrn_measurement_device 'four-circle diffractometer'
_diffrn_measurement_device_type 'SuperNova, Dual, Cu at home/near, AtlasS2'
_diffrn_measurement_method '\w scans'
_diffrn_orient_matrix_type 'CrysAlisPro convention (1999,Acta A55,543-557)'
_diffrn_orient_matrix_UB_11 -0.0082407000
_diffrn_orient_matrix_UB_12 0.0205218000
_diffrn_orient_matrix_UB_13 -0.0260006000
_diffrn_orient_matrix_UB_21 -0.0009902000
_diffrn_orient_matrix_UB_22 0.0253635000
_diffrn_orient_matrix_UB_23 0.0209517000
_diffrn_orient_matrix_UB_31 0.0483964000
_diffrn_orient_matrix_UB_32 0.0040124000
_diffrn_orient_matrix_UB_33 0.0001845000
_diffrn_radiation_monochromator mirror
_diffrn_radiation_probe x-ray
_diffrn_radiation_type MoK\a
_diffrn_radiation_wavelength 0.71073
_diffrn_reflns_av_R_equivalents 0.0315
_diffrn_reflns_av_unetI/netI 0.0413
_diffrn_reflns_Laue_measured_fraction_full 0.996
_diffrn_reflns_Laue_measured_fraction_max 0.996
_diffrn_reflns_limit_h_max 25
_diffrn_reflns_limit_h_min -25
_diffrn_reflns_limit_k_max 25
_diffrn_reflns_limit_k_min -24
_diffrn_reflns_limit_l_max 17
_diffrn_reflns_limit_l_min -17
_diffrn_reflns_number 35717
_diffrn_reflns_point_group_measured_fraction_full 0.996
_diffrn_reflns_point_group_measured_fraction_max 0.996
_diffrn_reflns_theta_full 25.008
_diffrn_reflns_theta_max 25.008
_diffrn_reflns_theta_min 3.422
_diffrn_source 'micro-focus sealed X-ray tube'
_diffrn_source_type 'SuperNova (Mo) X-ray Source'
_exptl_absorpt_coefficient_mu 0.149
_exptl_absorpt_correction_T_max 1.00000
_exptl_absorpt_correction_T_min 0.87329
_exptl_absorpt_correction_type multi-scan
_exptl_absorpt_process_details
;
CrysAlisPro 1.171.39.29c (Rigaku Oxford Diffraction, 2017)
Empirical absorption correction using spherical harmonics,
 implemented in SCALE3 ABSPACK scaling algorithm.
;
_exptl_crystal_colour colourless
_exptl_crystal_colour_primary colourless
_exptl_crystal_density_diffrn 1.182
_exptl_crystal_description block
_exptl_crystal_F_000 2483
_exptl_crystal_size_max 0.25
_exptl_crystal_size_mid 0.22
_exptl_crystal_size_min 0.2
_platon_squeeze_details
;
TITL A170908b  P 21/c       R = 0.18
CELL   21.4204   21.5628   14.5587     90.00     97.09     90.00
SPGR P21/c
# Solvent Accessible Volume =    1474.8
# Electrons Found in S.A.V. =     345.0
# Note: Atoms in Void as Cxxx and Qxxx all others
C101 0.732 0.629 0.427 !       5.04 eA-3
C102 0.256 0.221 0.162 !       4.14 eA-3
C103 0.760 0.691 0.388 !       4.09 eA-3
C104 0.175 0.185 0.050 !       3.79 eA-3
C105 0.245 0.116 0.354 !       3.75 eA-3
C106 0.229 0.139 0.422 !       3.64 eA-3
C107 0.330 0.125 0.142 !       3.52 eA-3
C108 0.251 0.188 0.387 !       3.52 eA-3
C109 0.313 0.194 0.456 !       3.07 eA-3
C110 0.636 0.570 0.393 !       3.04 eA-3
C111 0.757 0.728 0.150 !       2.84 eA-3
C112 0.163 0.107 0.267 !       2.65 eA-3
C113 0.860 0.578 0.105 !       2.54 eA-3
C114 0.795 0.588 0.200 !       2.45 eA-3
C115 0.252 0.119 0.137 !       2.23 eA-3
C116 0.766 0.523 0.231 !       2.05 eA-3
C117 0.834 0.634 0.135 !       2.02 eA-3
Q118 0.299 0.855 0.185 !       1.47 eA-3
C119 0.333 0.102 0.265 !       1.41 eA-3
Q120 0.251 0.883 0.109 !       1.37 eA-3
Q121 0.190 0.462 0.051 !       1.34 eA-3
C122 0.274 0.249 0.454 !       1.29 eA-3
C123 0.667 0.610 0.304 !       1.26 eA-3
C124 0.298 0.100 0.205 !       1.26 eA-3
C125 0.725 0.523 0.229 !       1.25 eA-3
Q126 0.826 0.857 0.378 !       1.24 eA-3
C127 0.352 0.116 0.089 !       1.24 eA-3
Q128 0.369 0.558 0.193 !       1.21 eA-3
C129 0.267 0.490 0.715 !       1.21 eA-3
C130 0.733 0.510 0.285 !       1.21 eA-3
Q131 0.323 0.800 0.145 !       1.21 eA-3
Q132 0.703 0.278 0.428 !       1.20 eA-3
C133 0.773 0.701 0.480 !       1.19 eA-3
Q134 0.197 0.856 0.330 !       1.12 eA-3
C135 0.679 0.575 0.350 !       1.06 eA-3
Q136 0.306 0.462 0.457 !       1.05 eA-3
C137 0.679 0.925 0.822 !       1.05 eA-3
C138 0.299 0.317 0.015 !       1.04 eA-3
Q139 0.307 0.549 0.142 !       1.04 eA-3
Q140 0.759 0.390 0.124 !       1.02 eA-3
Q141 0.241 0.610 0.876 !       1.02 eA-3
C142 0.666 0.630 0.258 !       1.01 eA-3
Q143 0.803 0.285 0.059 !       0.98 eA-3
C144 0.304 0.069 0.238 !       0.98 eA-3
Q145 0.158 0.420 0.111 !       0.96 eA-3
C146 0.310 0.032 0.235 !       0.94 eA-3
C147 0.213 0.073 0.392 !       0.93 eA-3
C148 0.266 0.242 0.387 !       0.92 eA-3
Q149 0.178 0.802 0.356 !       0.91 eA-3
Q150 0.256 0.621 0.903 !       0.90 eA-3
C151 0.755 0.536 0.299 !       0.89 eA-3
C152 0.306 0.152 0.139 !       0.89 eA-3
C153 0.669 0.587 0.436 !       0.89 eA-3
Q154 0.421 0.413 0.266 !       0.88 eA-3
C155 0.783 0.505 0.311 !       0.87 eA-3
C156 0.252 0.242 0.493 !       0.85 eA-3
Q157 0.674 0.866 0.121 !       0.84 eA-3
Q158 0.836 0.172 0.377 !       0.83 eA-3
C159 0.235 0.236 0.017 !       0.82 eA-3
Q160 0.393 0.635 0.109 !       0.80 eA-3
C161 0.248 0.051 0.344 !       0.79 eA-3
Q162 0.139 0.569 0.331 !       0.78 eA-3
C163 0.705 0.507 0.333 !       0.77 eA-3
C164 0.790 0.659 0.484 !       0.75 eA-3
C165 0.180 0.344 0.485 !       0.75 eA-3
C166 0.693 0.502 0.185 !       0.74 eA-3
Q167 0.698 0.891 0.224 !       0.74 eA-3
C168 0.587 0.554 0.426 !       0.74 eA-3
Q169 0.148 0.323 0.183 !       0.73 eA-3
Q170 0.901 0.062-0.007 !       0.73 eA-3
Q171 0.650 0.662 0.373 !       0.72 eA-3
C172 0.311 0.157 0.412 !       0.71 eA-3
C173 0.110 0.042 0.377 !       0.69 eA-3
Q174 0.392 0.366 0.247 !       0.69 eA-3
Q175 0.782 0.773 0.423 !       0.68 eA-3
C176 0.274 0.014 0.379 !       0.67 eA-3
Q177 0.349 0.643 0.050 !       0.66 eA-3
C178 0.818 0.507 0.127 !       0.66 eA-3
Q179 0.658 0.843 0.265 !       0.66 eA-3
C180 0.172 0.126 0.438 !       0.65 eA-3
Q181 0.851 0.856 0.247 !       0.65 eA-3
C182 0.696 0.756 0.076 !       0.64 eA-3
C183 0.194 0.258 0.049 !       0.64 eA-3
C184 0.792 0.689 0.342 !       0.63 eA-3
C185 0.726 0.782 0.019 !       0.63 eA-3
Q186 0.188 0.065 0.438 !       0.63 eA-3
Q187 0.281 0.869 0.374 !       0.62 eA-3
Q188 0.539 0.820 0.343 !       0.62 eA-3
Q189 0.171 0.449 0.204 !       0.62 eA-3
Q190 0.866 0.540 0.234 !       0.62 eA-3
Q191 0.898 0.561 0.142 !       0.62 eA-3
C192 0.765 0.781 0.048 !       0.61 eA-3
C193 0.157 0.031 0.239 !       0.61 eA-3
C194 0.272 0.181 0.218 !       0.61 eA-3
Q195 0.391 0.051 0.455 !       0.61 eA-3
Q196 0.852 0.775 0.021 !       0.60 eA-3
C197 0.695 0.798 0.026 !       0.60 eA-3
C198 0.101 0.081 0.420 !       0.60 eA-3
C199 0.812 0.740 0.388 !       0.60 eA-3
;
_refine_diff_density_max 1.097
_refine_diff_density_min -0.662
_refine_diff_density_rms 0.074
_refine_ls_extinction_method none
_refine_ls_goodness_of_fit_ref 1.057
_refine_ls_hydrogen_treatment constr
_refine_ls_matrix_type full
_refine_ls_number_parameters 765
_refine_ls_number_reflns 11718
_refine_ls_number_restraints 144
_refine_ls_restrained_S_all 1.101
_refine_ls_R_factor_all 0.1508
_refine_ls_R_factor_gt 0.0971
_refine_ls_shift/su_max 0.000
_refine_ls_shift/su_mean 0.000
_refine_ls_structure_factor_coef Fsqd
_refine_ls_weighting_details 'w=1/[\s^2^(Fo^2^)+(0.1399P)^2^+13.3247P] where P=(Fo^2^+2Fc^2^)/3'
_refine_ls_weighting_scheme calc
_refine_ls_wR_factor_gt 0.2658
_refine_ls_wR_factor_ref 0.3200
_reflns_Friedel_coverage 0.000
_reflns_number_gt 6075
_reflns_number_total 11718
_reflns_threshold_expression 'I > 2\s(I)'
_cod_data_source_file c8qo00316e2.cif
_cod_data_source_block a170908b_sq
_cod_original_formula_sum 'C28.80 H27.60 N2 O10 S'
_cod_database_code 1554309
_shelx_shelxl_version_number 2014/7
_shelx_space_group_comment
;
The symmetry employed for this shelxl refinement is uniquely defined
by the following loop, which should always be used as a source of
symmetry information in preference to the above space-group names.
They are only intended as comments.
;
_reflns_odcompleteness_completeness 99.69
_reflns_odcompleteness_iscentric 1
_reflns_odcompleteness_theta 26.32
_olex2_refinement_description
;
1. Fixed Uiso
 At 1.2 times of:
  All C(H) groups, All C(H,H) groups
 At 1.5 times of:
  All C(H,H,H) groups, All O(H) groups
2. Uiso/Uaniso restraints and constraints
C1 \\sim C2 \\sim C3 \\sim C4 \\sim C5 \\sim C6: within 2A with sigma of 0.001
and sigma for terminal atoms of 0.002
Uanis(C4) \\sim Ueq: with sigma of 0.005 and sigma for terminal atoms of 0.002
Uanis(O7) \\sim Ueq, Uanis(O8) \\sim Ueq: with sigma of 0.005 and sigma for
terminal atoms of 0.002
Uanis(C12) \\sim Ueq: with sigma of 0.005 and sigma for terminal atoms of 0.002
Uanis(O23) \\sim Ueq: with sigma of 0.005 and sigma for terminal atoms of 0.002
Uanis(C13) \\sim Ueq, Uanis(C7) \\sim Ueq, Uanis(C5) \\sim Ueq, Uanis(C6) \\sim
Ueq, Uanis(C36) \\sim Ueq, Uanis(C34) \\sim Ueq, Uanis(C35) \\sim Ueq,
Uanis(C33) \\sim Ueq, Uanis(C32) \\sim Ueq, Uanis(C40) \\sim Ueq, Uanis(C42)
\\sim Ueq, Uanis(O13) \\sim Ueq, Uanis(O14) \\sim Ueq: with sigma of 0.005 and
sigma for terminal atoms of 0.002
3. Others
 Fixed Sof: H8(0.25) C13(0.75) H13A(0.75) H13B(0.75) H13C(0.75) H19A(0.15)
 C42(0.85) H42A(0.85) H42B(0.85) H42C(0.85)
4.a Ternary CH refined with riding coordinates:
 C8(H8A), C9(H9), C21(H21), C37(H37), C38(H38), C50(H50)
4.b Secondary CH2 refined with riding coordinates:
 C20(H20A,H20B), C22(H22A,H22B), C49(H49A,H49B), C51(H51A,H51B)
4.c Aromatic/amide H refined with riding coordinates:
 C2(H2), C3(H3), C5(H5), C6(H6), C16(H16), C17(H17), C18(H18), C19(H19),
 C25(H25), C26(H26), C28(H28), C29(H29), C31(H31), C32(H32), C34(H34), C35(H35),
  C44(H44), C45(H45), C46(H46), C47(H47), C54(H54), C55(H55), C57(H57), C58(H58)
4.d Idealised Me refined as rotating group:
 C7(H7A,H7B,H7C), C11(H11A,H11B,H11C), C13(H13A,H13B,H13C), C36(H36A,H36B,
 H36C), C40(H40A,H40B,H40C), C42(H42A,H42B,H42C)
4.e Idealised tetrahedral OH refined as rotating group:
 O8(H8), O19(H19A)
;
_platon_squeeze_void_probe_radius 1.20
_olex2_submission_special_instructions 'No special instructions were received'
_oxdiff_exptl_absorpt_empirical_details
;
Empirical correction (ABSPACK) includes:
- Absorption correction using spherical harmonics
- Frame scaling
;
_oxdiff_exptl_absorpt_empirical_full_max 1.183
_oxdiff_exptl_absorpt_empirical_full_min 0.787

loop_
_space_group_symop_operation_xyz
'x, y, z'
'-x, y+1/2, -z+1/2'
'-x, -y, -z'
'x, -y-1/2, z-1/2'

loop_
_atom_site_label
_atom_site_type_symbol
_atom_site_fract_x
_atom_site_fract_y
_atom_site_fract_z
_atom_site_U_iso_or_equiv
_atom_site_adp_type
_atom_site_occupancy
_atom_site_site_symmetry_order
_atom_site_calc_flag
_atom_site_refinement_flags_posn
_atom_site_refinement_flags_adp
_atom_site_refinement_flags_occupancy
_atom_site_disorder_assembly
_atom_site_disorder_group
S1 S 0.44470(7) 0.30810(6) 0.18556(8) 0.0459(4) Uani 1 1 d . . . . .
O5 O 0.47487(19) 0.34545(16) 0.1223(2) 0.0564(10) Uani 1 1 d . . . . .
O6 O 0.40603(19) 0.25712(17) 0.1510(2) 0.0627(11) Uani 1 1 d . . . . .
O7 O 0.6734(2) 0.3784(3) 0.2841(4) 0.0900(15) Uani 1 1 d . U . . .
O8 O 0.7058(2) 0.3090(3) 0.3956(4) 0.0930(16) Uani 1 1 d . U . . .
H8 H 0.7278 0.3361 0.4225 0.140 Uiso 0.25 1 calc GR . P A 2
O9 O 0.61055(19) 0.28124(17) 0.1282(2) 0.0560(10) Uani 1 1 d . . . . .
O10 O 0.66625(18) 0.20829(17) 0.2111(2) 0.0557(10) Uani 1 1 d . . . . .
O11 O 0.46089(17) 0.12824(14) 0.3563(2) 0.0475(9) Uani 1 1 d . . . . .
O12 O 0.4912(2) 0.04687(16) 0.2773(2) 0.0597(11) Uani 1 1 d . . . . .
O13 O 0.3333(2) -0.0618(2) 0.6584(3) 0.0891(14) Uani 1 1 d . U . . .
O14 O 0.3666(2) -0.1400(2) 0.5949(3) 0.0675(11) Uani 1 1 d . U . . .
C8 C 0.5554(2) 0.3189(2) 0.2916(3) 0.0384(11) Uani 1 1 d . . . . .
H8A H 0.5564 0.3522 0.2461 0.046 Uiso 1 1 calc R . . . .
N2 N 0.3607(2) -0.0848(2) 0.6000(3) 0.0460(10) Uani 1 1 d . . . . .
C1 C 0.3998(3) 0.3577(3) 0.2476(5) 0.0698(9) Uani 1 1 d . U . . .
C2 C 0.4192(3) 0.4177(3) 0.2658(5) 0.0693(8) Uani 1 1 d . U . . .
H2 H 0.4567 0.4316 0.2470 0.083 Uiso 1 1 calc R . . . .
C3 C 0.3833(3) 0.4569(3) 0.3117(5) 0.0708(9) Uani 1 1 d . U . . .
H3 H 0.3963 0.4976 0.3234 0.085 Uiso 1 1 calc R . . . .
C4 C 0.3277(3) 0.4363(3) 0.3407(5) 0.0726(9) Uani 1 1 d . U . . .
C5 C 0.3107(3) 0.3742(3) 0.3239(5) 0.0733(9) Uani 1 1 d . U . . .
H5 H 0.2741 0.3594 0.3446 0.088 Uiso 1 1 calc R . . . .
C6 C 0.3457(3) 0.3348(3) 0.2786(5) 0.0720(9) Uani 1 1 d . U . . .
H6 H 0.3337 0.2937 0.2685 0.086 Uiso 1 1 calc R . . . .
C7 C 0.2856(4) 0.4810(5) 0.3844(7) 0.117(3) Uani 1 1 d . U . . .
H7A H 0.3110 0.5087 0.4249 0.176 Uiso 1 1 calc GR . . . .
H7B H 0.2579 0.4582 0.4191 0.176 Uiso 1 1 calc GR . . . .
H7C H 0.2611 0.5045 0.3368 0.176 Uiso 1 1 calc GR . . . .
N1 N 0.50133(18) 0.27764(16) 0.2594(2) 0.0354(9) Uani 1 1 d . . . . .
C9 C 0.6173(2) 0.2817(2) 0.2944(3) 0.0458(13) Uani 1 1 d . . . . .
H9 H 0.6192 0.2483 0.3402 0.055 Uiso 1 1 calc R . . . .
C10 C 0.6292(2) 0.2575(2) 0.2005(3) 0.0415(12) Uani 1 1 d . . . . .
C11 C 0.6871(3) 0.1823(3) 0.1289(4) 0.0694(18) Uani 1 1 d . . . . .
H11A H 0.6525 0.1618 0.0931 0.104 Uiso 1 1 calc GR . . . .
H11B H 0.7202 0.1530 0.1462 0.104 Uiso 1 1 calc GR . . . .
H11C H 0.7024 0.2149 0.0928 0.104 Uiso 1 1 calc GR . . . .
C12 C 0.6715(3) 0.3330(4) 0.3226(4) 0.0719(18) Uani 1 1 d . U . . .
C14 C 0.5468(2) 0.3483(2) 0.3835(3) 0.0344(10) Uani 1 1 d . . . . .
C15 C 0.5225(2) 0.3114(2) 0.4487(3) 0.0378(11) Uani 1 1 d . . . . .
C16 C 0.5112(3) 0.3382(2) 0.5330(3) 0.0490(13) Uani 1 1 d . . . . .
H16 H 0.4940 0.3144 0.5770 0.059 Uiso 1 1 calc R . . . .
C17 C 0.5256(3) 0.4000(2) 0.5508(3) 0.0509(14) Uani 1 1 d . . . . .
H17 H 0.5182 0.4175 0.6068 0.061 Uiso 1 1 calc R . . . .
C18 C 0.5506(2) 0.4358(2) 0.4866(3) 0.0463(13) Uani 1 1 d . . . . .
H18 H 0.5609 0.4770 0.4998 0.056 Uiso 1 1 calc R . . . .
C19 C 0.5605(2) 0.4106(2) 0.4019(3) 0.0437(12) Uani 1 1 d . . . . .
H19 H 0.5763 0.4352 0.3575 0.052 Uiso 1 1 calc R . . . .
C20 C 0.5108(2) 0.2443(2) 0.4270(3) 0.0371(11) Uani 1 1 d . . . . .
H20A H 0.4846 0.2270 0.4704 0.045 Uiso 1 1 calc R . . . .
H20B H 0.5506 0.2222 0.4347 0.045 Uiso 1 1 calc R . . . .
C21 C 0.4784(2) 0.2346(2) 0.3278(3) 0.0382(11) Uani 1 1 d . . . . .
H21 H 0.4332 0.2416 0.3278 0.046 Uiso 1 1 calc R . . . .
C22 C 0.4874(2) 0.1697(2) 0.2929(3) 0.0403(12) Uani 1 1 d . . . . .
H22A H 0.4659 0.1649 0.2307 0.048 Uiso 1 1 calc R . . . .
H22B H 0.5317 0.1610 0.2920 0.048 Uiso 1 1 calc R . . . .
C23 C 0.4659(2) 0.0676(2) 0.3391(3) 0.0415(12) Uani 1 1 d . . . . .
C24 C 0.4359(2) 0.0292(2) 0.4072(3) 0.0379(11) Uani 1 1 d . . . . .
C25 C 0.4088(3) 0.0552(2) 0.4799(3) 0.0526(14) Uani 1 1 d . . . . .
H25 H 0.4073 0.0981 0.4860 0.063 Uiso 1 1 calc R . . . .
C26 C 0.3842(3) 0.0183(2) 0.5426(4) 0.0566(15) Uani 1 1 d . . . . .
H26 H 0.3668 0.0357 0.5920 0.068 Uiso 1 1 calc R . . . .
C27 C 0.3855(2) -0.0449(2) 0.5316(3) 0.0400(11) Uani 1 1 d . . . . .
C28 C 0.4112(3) -0.0727(2) 0.4597(3) 0.0468(13) Uani 1 1 d . . . . .
H28 H 0.4119 -0.1156 0.4534 0.056 Uiso 1 1 calc R . . . .
C29 C 0.4359(2) -0.0345(2) 0.3976(3) 0.0473(13) Uani 1 1 d . . . . .
H29 H 0.4529 -0.0520 0.3479 0.057 Uiso 1 1 calc R . . . .
C13 C 0.7555(4) 0.3600(4) 0.4198(6) 0.075(3) Uani 0.75 1 d . U P B 1
H13A H 0.7479 0.3936 0.3767 0.112 Uiso 0.75 1 calc GR . P B 1
H13B H 0.7967 0.3433 0.4165 0.112 Uiso 0.75 1 calc GR . P B 1
H13C H 0.7528 0.3749 0.4814 0.112 Uiso 0.75 1 calc GR . P B 1
S2 S 0.94403(6) 0.80560(5) 0.18901(7) 0.0396(3) Uani 1 1 d . . . . .
O15 O 0.90455(18) 0.75485(16) 0.1568(2) 0.0538(10) Uani 1 1 d . . . . .
O16 O 0.97238(18) 0.84274(15) 0.1245(2) 0.0485(9) Uani 1 1 d . . . . .
O17 O 1.11078(19) 0.78009(15) 0.1283(2) 0.0506(10) Uani 1 1 d . . . . .
O18 O 1.16578(18) 0.70681(15) 0.2129(2) 0.0488(9) Uani 1 1 d . . . . .
O19 O 1.20740(19) 0.8105(2) 0.3959(3) 0.0655(12) Uani 1 1 d . . . . .
H19A H 1.2312 0.7840 0.3797 0.098 Uiso 0.15 1 calc GR . P C 2
O20 O 1.1738(2) 0.87757(18) 0.2839(3) 0.0662(12) Uani 1 1 d . . . . .
O21 O 0.96574(16) 0.62486(13) 0.35846(19) 0.0408(8) Uani 1 1 d . . . . .
O22 O 0.98775(19) 0.54465(15) 0.2721(2) 0.0574(11) Uani 1 1 d . . . . .
O23 O 0.8423(2) 0.4356(2) 0.6642(3) 0.0724(12) Uani 1 1 d . U . . .
O24 O 0.8618(2) 0.35681(16) 0.5881(3) 0.0683(12) Uani 1 1 d . . . . .
N3 N 1.00159(18) 0.77560(15) 0.2612(2) 0.0306(9) Uani 1 1 d . . . . .
N4 N 0.86204(19) 0.41200(19) 0.5986(3) 0.0408(10) Uani 1 1 d . . . . .
C30 C 0.8998(2) 0.8545(2) 0.2531(3) 0.0393(11) Uani 1 1 d . . . . .
C31 C 0.9184(2) 0.9161(2) 0.2678(3) 0.0402(11) Uani 1 1 d . . . . .
H31 H 0.9538 0.9311 0.2438 0.048 Uiso 1 1 calc R . . . .
C32 C 0.8843(3) 0.9542(3) 0.3176(4) 0.0639(16) Uani 1 1 d . U . . .
H32 H 0.8968 0.9953 0.3270 0.077 Uiso 1 1 calc R . . . .
C33 C 0.8321(4) 0.9336(4) 0.3541(6) 0.089(2) Uani 1 1 d . U . . .
C34 C 0.8149(4) 0.8711(4) 0.3408(6) 0.098(2) Uani 1 1 d . U . . .
H34 H 0.7807 0.8557 0.3670 0.117 Uiso 1 1 calc R . . . .
C35 C 0.8481(3) 0.8323(3) 0.2894(5) 0.0694(17) Uani 1 1 d . U . . .
H35 H 0.8356 0.7913 0.2794 0.083 Uiso 1 1 calc R . . . .
C36 C 0.7910(5) 0.9778(6) 0.4004(8) 0.153(4) Uani 1 1 d . U . . .
H36A H 0.8171 1.0059 0.4392 0.229 Uiso 1 1 calc GR . . . .
H36B H 0.7650 0.9547 0.4373 0.229 Uiso 1 1 calc GR . . . .
H36C H 0.7649 1.0008 0.3540 0.229 Uiso 1 1 calc GR . . . .
C37 C 1.0557(2) 0.81669(19) 0.2923(3) 0.0306(10) Uani 1 1 d . . . . .
H37 H 1.0561 0.8499 0.2464 0.037 Uiso 1 1 calc R . . . .
C38 C 1.1177(2) 0.78225(19) 0.2961(3) 0.0339(11) Uani 1 1 d . . . . .
H38 H 1.1199 0.7488 0.3419 0.041 Uiso 1 1 calc R . . . .
C39 C 1.1303(2) 0.75716(19) 0.2016(3) 0.0353(11) Uani 1 1 d . . . . .
C40 C 1.1862(3) 0.6814(3) 0.1297(4) 0.0566(14) Uani 1 1 d . U . . .
H40A H 1.1503 0.6672 0.0892 0.085 Uiso 1 1 calc GR . . . .
H40B H 1.2142 0.6472 0.1457 0.085 Uiso 1 1 calc GR . . . .
H40C H 1.2078 0.7128 0.0991 0.085 Uiso 1 1 calc GR . . . .
C41 C 1.1683(3) 0.8295(3) 0.3225(4) 0.0507(14) Uani 1 1 d . . . . .
C43 C 1.0463(2) 0.84675(19) 0.3839(3) 0.0313(10) Uani 1 1 d . . . . .
C44 C 1.0597(2) 0.9088(2) 0.4021(3) 0.0349(11) Uani 1 1 d . . . . .
H44 H 1.0758 0.9332 0.3580 0.042 Uiso 1 1 calc R . . . .
C45 C 1.0489(2) 0.9344(2) 0.4858(3) 0.0414(12) Uani 1 1 d . . . . .
H45 H 1.0588 0.9758 0.4984 0.050 Uiso 1 1 calc R . . . .
C46 C 1.0235(3) 0.8990(2) 0.5505(3) 0.0475(13) Uani 1 1 d . . . . .
H46 H 1.0148 0.9167 0.6057 0.057 Uiso 1 1 calc R . . . .
C47 C 1.0111(2) 0.8363(2) 0.5328(3) 0.0395(12) Uani 1 1 d . . . . .
H47 H 0.9947 0.8120 0.5770 0.047 Uiso 1 1 calc R . . . .
C48 C 1.0228(2) 0.80999(18) 0.4503(3) 0.0311(10) Uani 1 1 d . . . . .
C49 C 1.0123(2) 0.74215(19) 0.4282(3) 0.0313(10) Uani 1 1 d . . . . .
H49A H 0.9866 0.7244 0.4719 0.038 Uiso 1 1 calc R . . . .
H49B H 1.0525 0.7209 0.4360 0.038 Uiso 1 1 calc R . . . .
C50 C 0.9801(2) 0.73104(19) 0.3299(3) 0.0312(10) Uani 1 1 d . . . . .
H50 H 0.9348 0.7370 0.3303 0.037 Uiso 1 1 calc R . . . .
C51 C 0.9901(2) 0.66607(18) 0.2932(3) 0.0370(11) Uani 1 1 d . . . . .
H51A H 0.9675 0.6608 0.2317 0.044 Uiso 1 1 calc R . . . .
H51B H 1.0345 0.6583 0.2905 0.044 Uiso 1 1 calc R . . . .
C52 C 0.9656(2) 0.56483(18) 0.3384(3) 0.0330(10) Uani 1 1 d . . . . .
C53 C 0.9372(2) 0.5261(2) 0.4062(3) 0.0300(10) Uani 1 1 d . . . . .
C54 C 0.9154(3) 0.5516(2) 0.4834(3) 0.0458(13) Uani 1 1 d . . . . .
H54 H 0.9182 0.5941 0.4934 0.055 Uiso 1 1 calc R . . . .
C55 C 0.8896(3) 0.5143(2) 0.5454(3) 0.0476(14) Uani 1 1 d . . . . .
H55 H 0.8741 0.5313 0.5968 0.057 Uiso 1 1 calc R . . . .
C56 C 0.8872(2) 0.4517(2) 0.5302(3) 0.0338(10) Uani 1 1 d . . . . .
C57 C 0.9086(2) 0.4247(2) 0.4549(3) 0.0416(12) Uani 1 1 d . . . . .
H57 H 0.9065 0.3820 0.4459 0.050 Uiso 1 1 calc R . . . .
C58 C 0.9335(2) 0.4631(2) 0.3927(3) 0.0421(12) Uani 1 1 d . . . . .
H58 H 0.9481 0.4460 0.3407 0.050 Uiso 1 1 calc R . . . .
C42 C 1.2567(3) 0.8547(4) 0.4278(5) 0.069(2) Uani 0.85 1 d . U P D 1
H42A H 1.2732 0.8725 0.3754 0.103 Uiso 0.85 1 calc GR . P D 1
H42B H 1.2898 0.8337 0.4662 0.103 Uiso 0.85 1 calc GR . P D 1
H42C H 1.2396 0.8869 0.4628 0.103 Uiso 0.85 1 calc GR . P D 1

loop_
_atom_site_aniso_label
_atom_site_aniso_U_11
_atom_site_aniso_U_22
_atom_site_aniso_U_33
_atom_site_aniso_U_23
_atom_site_aniso_U_13
_atom_site_aniso_U_12
S1 0.0666(9) 0.0328(7) 0.0359(7) -0.0059(5) -0.0031(6) 0.0063(6)
O5 0.095(3) 0.037(2) 0.0374(18) 0.0072(16) 0.0066(19) 0.0139(19)
O6 0.085(3) 0.042(2) 0.055(2) -0.0149(18) -0.017(2) 0.007(2)
O7 0.091(2) 0.089(2) 0.093(2) -0.0063(17) 0.0225(17) -0.0089(17)
O8 0.081(3) 0.112(3) 0.089(3) -0.040(3) 0.020(2) 0.011(3)
O9 0.091(3) 0.046(2) 0.0339(19) 0.0030(17) 0.0198(19) 0.014(2)
O10 0.077(3) 0.044(2) 0.047(2) -0.0010(17) 0.0132(19) 0.0136(19)
O11 0.077(3) 0.0268(17) 0.0416(18) -0.0037(15) 0.0208(17) -0.0185(17)
O12 0.100(3) 0.0316(19) 0.054(2) 0.0003(17) 0.037(2) 0.0045(19)
O13 0.099(2) 0.084(2) 0.088(2) -0.0021(17) 0.0292(17) -0.0077(17)
O14 0.0747(18) 0.0601(18) 0.0700(18) 0.0084(15) 0.0180(15) 0.0028(15)
C8 0.061(3) 0.027(2) 0.030(2) 0.0011(19) 0.014(2) -0.007(2)
N2 0.055(3) 0.042(3) 0.043(2) -0.006(2) 0.014(2) -0.005(2)
C1 0.0617(17) 0.0609(16) 0.0866(18) -0.0166(15) 0.0081(15) 0.0071(14)
C2 0.0618(17) 0.0600(16) 0.0859(18) -0.0167(15) 0.0076(15) 0.0077(14)
C3 0.0631(17) 0.0613(16) 0.0875(18) -0.0171(15) 0.0077(15) 0.0077(14)
C4 0.0645(16) 0.0638(16) 0.0894(17) -0.0170(15) 0.0087(14) 0.0072(14)
C5 0.0646(16) 0.0649(16) 0.0903(17) -0.0167(15) 0.0093(14) 0.0058(14)
C6 0.0634(16) 0.0634(16) 0.0890(17) -0.0164(15) 0.0087(14) 0.0062(14)
C7 0.116(3) 0.118(3) 0.119(3) -0.005(2) 0.018(2) 0.005(2)
N1 0.051(2) 0.0232(19) 0.0330(19) -0.0027(16) 0.0074(17) -0.0039(17)
C9 0.054(3) 0.053(3) 0.034(2) -0.006(2) 0.017(2) -0.007(3)
C10 0.061(3) 0.027(2) 0.039(3) -0.001(2) 0.016(2) -0.002(2)
C11 0.100(5) 0.049(3) 0.062(4) -0.020(3) 0.021(3) 0.020(3)
C12 0.080(4) 0.084(4) 0.053(3) -0.016(3) 0.012(3) 0.030(3)
C14 0.048(3) 0.025(2) 0.031(2) -0.0020(19) 0.008(2) -0.003(2)
C15 0.049(3) 0.031(2) 0.033(2) -0.004(2) 0.006(2) 0.004(2)
C16 0.079(4) 0.041(3) 0.031(2) -0.003(2) 0.020(2) -0.002(3)
C17 0.074(4) 0.042(3) 0.039(3) -0.013(2) 0.017(3) 0.003(3)
C18 0.065(4) 0.031(3) 0.044(3) -0.006(2) 0.011(3) -0.005(2)
C19 0.068(4) 0.026(2) 0.038(3) 0.001(2) 0.010(2) -0.010(2)
C20 0.059(3) 0.028(2) 0.026(2) -0.0028(19) 0.012(2) -0.003(2)
C21 0.049(3) 0.033(3) 0.034(2) -0.002(2) 0.009(2) -0.008(2)
C22 0.061(3) 0.033(3) 0.028(2) 0.000(2) 0.013(2) -0.011(2)
C23 0.050(3) 0.038(3) 0.036(3) 0.001(2) 0.003(2) 0.000(2)
C24 0.045(3) 0.031(2) 0.036(2) -0.001(2) 0.002(2) -0.005(2)
C25 0.089(4) 0.029(3) 0.043(3) -0.012(2) 0.021(3) -0.019(3)
C26 0.084(4) 0.042(3) 0.049(3) -0.018(3) 0.028(3) -0.022(3)
C27 0.045(3) 0.042(3) 0.033(2) 0.002(2) 0.003(2) -0.011(2)
C28 0.072(4) 0.023(2) 0.048(3) 0.002(2) 0.020(3) 0.003(2)
C29 0.064(4) 0.035(3) 0.046(3) -0.002(2) 0.019(3) 0.003(2)
C13 0.073(3) 0.077(3) 0.075(3) -0.0087(19) 0.0092(19) -0.0047(19)
S2 0.0673(9) 0.0262(6) 0.0244(6) -0.0009(5) 0.0014(5) 0.0045(6)
O15 0.078(3) 0.040(2) 0.0390(19) -0.0092(16) -0.0124(18) -0.0036(18)
O16 0.086(3) 0.0367(19) 0.0228(15) 0.0076(14) 0.0061(16) 0.0109(18)
O17 0.097(3) 0.0350(18) 0.0229(16) 0.0016(14) 0.0221(17) 0.0118(18)
O18 0.084(3) 0.0331(18) 0.0318(17) -0.0045(14) 0.0171(17) 0.0184(18)
O19 0.056(3) 0.090(3) 0.052(2) -0.029(2) 0.011(2) -0.005(2)
O20 0.084(3) 0.048(2) 0.073(3) -0.013(2) 0.037(2) -0.037(2)
O21 0.078(2) 0.0241(16) 0.0229(14) -0.0041(12) 0.0183(15) -0.0175(16)
O22 0.106(3) 0.0291(18) 0.047(2) 0.0105(16) 0.046(2) 0.0063(19)
O23 0.0921(19) 0.0645(18) 0.0672(18) 0.0061(15) 0.0361(16) -0.0082(15)
O24 0.115(3) 0.0244(19) 0.076(3) 0.0251(19) 0.053(2) 0.009(2)
N3 0.057(2) 0.0190(17) 0.0176(16) 0.0066(14) 0.0100(16) -0.0002(16)
N4 0.052(3) 0.037(2) 0.035(2) 0.0097(18) 0.0156(19) -0.0048(19)
C30 0.049(3) 0.034(3) 0.034(2) -0.002(2) 0.000(2) 0.006(2)
C31 0.057(3) 0.028(2) 0.036(2) 0.000(2) 0.007(2) 0.004(2)
C32 0.072(3) 0.054(3) 0.066(3) -0.017(3) 0.010(3) 0.010(3)
C33 0.080(4) 0.086(4) 0.107(4) -0.023(3) 0.031(3) 0.008(3)
C34 0.083(4) 0.097(4) 0.117(4) -0.019(4) 0.030(3) -0.006(3)
C35 0.060(3) 0.065(3) 0.084(3) -0.023(3) 0.014(3) -0.009(3)
C36 0.152(4) 0.152(5) 0.155(4) -0.004(2) 0.023(2) 0.002(2)
C37 0.055(3) 0.019(2) 0.0199(19) 0.0023(17) 0.0137(19) -0.003(2)
C38 0.060(3) 0.023(2) 0.022(2) 0.0029(17) 0.019(2) -0.002(2)
C39 0.066(3) 0.023(2) 0.021(2) 0.0026(18) 0.023(2) -0.006(2)
C40 0.062(2) 0.054(2) 0.055(2) -0.0056(16) 0.0113(17) 0.0061(17)
C41 0.056(3) 0.060(4) 0.041(3) -0.025(3) 0.025(3) -0.007(3)
C43 0.052(3) 0.024(2) 0.0193(19) 0.0015(17) 0.0102(19) 0.003(2)
C44 0.055(3) 0.023(2) 0.028(2) 0.0028(18) 0.011(2) 0.006(2)
C45 0.066(3) 0.022(2) 0.038(2) -0.009(2) 0.012(2) 0.002(2)
C46 0.083(4) 0.035(3) 0.028(2) -0.012(2) 0.023(2) 0.003(3)
C47 0.068(3) 0.030(2) 0.024(2) -0.0002(19) 0.020(2) 0.000(2)
C48 0.054(3) 0.020(2) 0.021(2) 0.0008(17) 0.0124(19) 0.0014(19)
C49 0.054(3) 0.023(2) 0.0196(19) 0.0021(17) 0.0158(19) -0.005(2)
C50 0.052(3) 0.021(2) 0.023(2) 0.0037(17) 0.014(2) -0.0018(19)
C51 0.071(3) 0.018(2) 0.026(2) 0.0004(18) 0.019(2) -0.009(2)
C52 0.058(3) 0.017(2) 0.026(2) 0.0005(17) 0.014(2) -0.004(2)
C53 0.045(3) 0.029(2) 0.0166(19) 0.0020(17) 0.0046(18) -0.004(2)
C54 0.082(4) 0.027(2) 0.029(2) -0.003(2) 0.012(2) -0.020(2)
C55 0.089(4) 0.031(3) 0.028(2) -0.007(2) 0.026(2) -0.015(3)
C56 0.047(3) 0.026(2) 0.027(2) 0.0080(19) 0.004(2) -0.003(2)
C57 0.058(3) 0.027(2) 0.043(3) 0.006(2) 0.020(2) 0.000(2)
C58 0.070(4) 0.026(2) 0.035(2) 0.001(2) 0.027(2) 0.004(2)
C42 0.067(3) 0.071(3) 0.068(3) -0.0084(18) 0.0081(18) -0.0036(18)

loop_
_atom_type_symbol
_atom_type_description
_atom_type_scat_dispersion_real
_atom_type_scat_dispersion_imag
_atom_type_scat_source
C C 0.0033 0.0016 'International Tables Vol C Tables 4.2.6.8 and 6.1.1.4'
H H 0.0000 0.0000 'International Tables Vol C Tables 4.2.6.8 and 6.1.1.4'
N N 0.0061 0.0033 'International Tables Vol C Tables 4.2.6.8 and 6.1.1.4'
O O 0.0106 0.0060 'International Tables Vol C Tables 4.2.6.8 and 6.1.1.4'
S S 0.1246 0.1234 'International Tables Vol C Tables 4.2.6.8 and 6.1.1.4'

loop_
_geom_angle_atom_site_label_1
_geom_angle_atom_site_label_2
_geom_angle_atom_site_label_3
_geom_angle
O5 S1 C1 107.8(3)
O5 S1 N1 106.7(2)
O6 S1 O5 119.5(2)
O6 S1 C1 108.5(3)
O6 S1 N1 105.7(2)
N1 S1 C1 108.1(3)
C12 O8 C13 101.8(6)
C10 O10 C11 117.2(4)
C23 O11 C22 115.9(4)
N1 C8 C9 109.3(4)
N1 C8 C14 110.8(4)
C14 C8 C9 113.0(4)
O13 N2 O14 121.2(5)
O13 N2 C27 119.4(5)
O14 N2 C27 119.4(4)
C2 C1 S1 119.9(5)
C2 C1 C6 121.2(6)
C6 C1 S1 118.9(5)
C3 C2 C1 119.9(6)
C2 C3 C4 120.4(6)
C3 C4 C5 117.9(6)
C3 C4 C7 120.2(7)
C5 C4 C7 121.8(7)
C6 C5 C4 122.4(7)
C5 C6 C1 118.1(6)
C8 N1 S1 116.5(3)
C21 N1 S1 114.0(3)
C21 N1 C8 118.0(3)
C8 C9 C12 103.8(4)
C10 C9 C8 113.2(4)
C10 C9 C12 105.6(4)
O9 C10 O10 125.2(4)
O9 C10 C9 125.0(5)
O10 C10 C9 109.7(4)
O7 C12 O8 133.4(8)
O7 C12 C9 122.3(6)
O8 C12 C9 104.3(6)
C15 C14 C8 117.4(4)
C15 C14 C19 120.6(4)
C19 C14 C8 121.9(4)
C14 C15 C16 118.8(4)
C14 C15 C20 118.5(4)
C16 C15 C20 122.7(4)
C17 C16 C15 120.0(5)
C18 C17 C16 120.8(4)
C17 C18 C19 120.0(4)
C18 C19 C14 119.8(4)
C15 C20 C21 112.0(4)
N1 C21 C20 113.3(4)
N1 C21 C22 106.6(3)
C22 C21 C20 112.4(4)
O11 C22 C21 106.3(3)
O11 C23 C24 111.5(4)
O12 C23 O11 124.1(4)
O12 C23 C24 124.4(4)
C25 C24 C23 122.5(4)
C29 C24 C23 118.5(4)
C29 C24 C25 118.9(4)
C26 C25 C24 120.5(5)
C25 C26 C27 119.1(5)
C26 C27 N2 119.3(4)
C26 C27 C28 122.4(4)
C28 C27 N2 118.3(4)
C29 C28 C27 117.4(4)
C28 C29 C24 121.6(5)
O15 S2 N3 105.93(19)
O15 S2 C30 107.3(2)
O16 S2 O15 119.8(2)
O16 S2 N3 107.1(2)
O16 S2 C30 108.3(2)
N3 S2 C30 107.83(19)
C39 O18 C40 115.8(4)
C41 O19 C42 114.4(5)
C52 O21 C51 116.5(3)
C37 N3 S2 117.0(3)
C37 N3 C50 118.2(3)
C50 N3 S2 114.1(3)
O23 N4 C56 119.1(4)
O24 N4 O23 121.6(4)
O24 N4 C56 119.3(4)
C31 C30 S2 119.3(4)
C35 C30 S2 120.5(4)
C35 C30 C31 120.2(5)
C32 C31 C30 119.5(5)
C31 C32 C33 121.7(6)
C32 C33 C34 118.1(7)
C32 C33 C36 121.1(8)
C34 C33 C36 120.6(8)
C35 C34 C33 120.9(7)
C30 C35 C34 119.5(6)
N3 C37 C38 111.5(3)
N3 C37 C43 109.9(3)
C38 C37 C43 112.7(4)
C37 C38 C39 113.0(4)
C41 C38 C37 106.1(4)
C41 C38 C39 105.5(3)
O17 C39 O18 125.4(4)
O17 C39 C38 124.8(4)
O18 C39 C38 109.9(4)
O19 C41 C38 111.0(5)
O20 C41 O19 123.6(5)
O20 C41 C38 125.4(5)
C44 C43 C37 122.3(4)
C44 C43 C48 120.0(4)
C48 C43 C37 117.7(4)
C45 C44 C43 120.1(4)
C46 C45 C44 120.2(4)
C45 C46 C47 119.7(4)
C48 C47 C46 120.4(4)
C43 C48 C49 117.5(3)
C47 C48 C43 119.5(4)
C47 C48 C49 123.0(4)
C48 C49 C50 112.9(3)
N3 C50 C49 112.6(3)
N3 C50 C51 106.7(3)
C51 C50 C49 113.9(4)
O21 C51 C50 104.9(3)
O21 C52 C53 113.2(3)
O22 C52 O21 122.5(4)
O22 C52 C53 124.3(4)
C54 C53 C52 121.6(4)
C58 C53 C52 119.0(4)
C58 C53 C54 119.4(4)
C55 C54 C53 120.3(4)
C56 C55 C54 118.7(4)
C55 C56 N4 118.4(4)
C55 C56 C57 122.6(4)
C57 C56 N4 118.9(4)
C56 C57 C58 117.7(4)
C53 C58 C57 121.3(4)

loop_
_geom_bond_atom_site_label_1
_geom_bond_atom_site_label_2
_geom_bond_distance
S1 O5 1.436(4)
S1 O6 1.430(4)
S1 C1 1.761(6)
S1 N1 1.654(4)
O7 C12 1.132(8)
O8 C12 1.322(8)
O8 C13 1.540(10)
O9 C10 1.195(6)
O10 C10 1.323(6)
O10 C11 1.441(6)
O11 C22 1.451(5)
O11 C23 1.338(6)
O12 C23 1.193(5)
O13 N2 1.199(6)
O14 N2 1.201(5)
C8 N1 1.489(6)
C8 C9 1.546(7)
C8 C14 1.511(6)
N2 C27 1.464(6)
C1 C2 1.374(9)
C1 C6 1.385(9)
C2 C3 1.372(8)
C3 C4 1.385(9)
C4 C5 1.400(9)
C4 C7 1.514(10)
C5 C6 1.357(8)
N1 C21 1.488(5)
C9 C10 1.514(6)
C9 C12 1.618(9)
C14 C15 1.389(6)
C14 C19 1.394(6)
C15 C16 1.405(6)
C15 C20 1.495(6)
C16 C17 1.386(7)
C17 C18 1.371(7)
C18 C19 1.389(6)
C20 C21 1.537(6)
C21 C22 1.508(6)
C23 C24 1.495(6)
C24 C25 1.387(7)
C24 C29 1.381(7)
C25 C26 1.364(7)
C26 C27 1.373(7)
C27 C28 1.378(6)
C28 C29 1.376(7)
S2 O15 1.426(4)
S2 O16 1.426(3)
S2 N3 1.650(4)
S2 C30 1.761(5)
O17 C39 1.203(5)
O18 C39 1.324(5)
O18 C40 1.446(6)
O19 C41 1.338(7)
O19 C42 1.454(8)
O20 C41 1.192(7)
O21 C51 1.445(5)
O21 C52 1.327(5)
O22 C52 1.208(5)
O23 N4 1.205(5)
O24 N4 1.200(5)
N3 C37 1.484(6)
N3 C50 1.499(5)
N4 C56 1.465(5)
C30 C31 1.395(6)
C30 C35 1.370(8)
C31 C32 1.366(7)
C32 C33 1.369(9)
C33 C34 1.403(11)
C33 C36 1.511(12)
C34 C35 1.377(9)
C37 C38 1.517(6)
C37 C43 1.518(5)
C38 C39 1.533(5)
C38 C41 1.502(7)
C43 C44 1.386(6)
C43 C48 1.391(5)
C44 C45 1.384(6)
C45 C46 1.375(6)
C46 C47 1.397(6)
C47 C48 1.380(5)
C48 C49 1.509(5)
C49 C50 1.530(6)
C50 C51 1.524(6)
C52 C53 1.480(5)
C53 C54 1.384(6)
C53 C58 1.372(6)
C54 C55 1.375(6)
C55 C56 1.368(6)
C56 C57 1.370(6)
C57 C58 1.381(6)

loop_
_geom_torsion_atom_site_label_1
_geom_torsion_atom_site_label_2
_geom_torsion_atom_site_label_3
_geom_torsion_atom_site_label_4
_geom_torsion
S1 C1 C2 C3 178.0(5)
S1 C1 C6 C5 -178.1(5)
S1 N1 C21 C20 -136.2(3)
S1 N1 C21 C22 99.6(4)
O5 S1 C1 C2 -31.1(6)
O5 S1 C1 C6 149.9(5)
O5 S1 N1 C8 40.1(4)
O5 S1 N1 C21 -177.1(3)
O6 S1 C1 C2 -161.9(5)
O6 S1 C1 C6 19.2(6)
O6 S1 N1 C8 168.3(3)
O6 S1 N1 C21 -48.9(4)
O11 C23 C24 C25 -2.1(7)
O11 C23 C24 C29 178.6(4)
O12 C23 C24 C25 177.8(5)
O12 C23 C24 C29 -1.5(8)
O13 N2 C27 C26 8.5(7)
O13 N2 C27 C28 -173.5(5)
O14 N2 C27 C26 -173.8(5)
O14 N2 C27 C28 4.2(7)
C8 N1 C21 C20 6.1(6)
C8 N1 C21 C22 -118.2(4)
C8 C9 C10 O9 28.1(7)
C8 C9 C10 O10 -155.3(4)
C8 C9 C12 O7 -51.9(7)
C8 C9 C12 O8 126.2(4)
C8 C14 C15 C16 -177.0(5)
C8 C14 C15 C20 4.5(7)
C8 C14 C19 C18 178.6(5)
N2 C27 C28 C29 -178.2(5)
C1 S1 N1 C8 -75.7(4)
C1 S1 N1 C21 67.2(4)
C1 C2 C3 C4 0.6(10)
C2 C1 C6 C5 3.0(11)
C2 C3 C4 C5 1.8(10)
C2 C3 C4 C7 -175.1(7)
C3 C4 C5 C6 -1.9(11)
C4 C5 C6 C1 -0.5(11)
C6 C1 C2 C3 -3.1(11)
C7 C4 C5 C6 174.9(7)
N1 S1 C1 C2 83.9(6)
N1 S1 C1 C6 -95.0(6)
N1 C8 C9 C10 61.8(5)
N1 C8 C9 C12 175.8(4)
N1 C8 C14 C15 40.2(6)
N1 C8 C14 C19 -137.5(5)
N1 C21 C22 O11 -176.0(4)
C9 C8 N1 S1 -138.6(3)
C9 C8 N1 C21 80.1(5)
C9 C8 C14 C15 -82.9(5)
C9 C8 C14 C19 99.4(5)
C10 C9 C12 O7 67.4(7)
C10 C9 C12 O8 -114.4(5)
C11 O10 C10 O9 1.9(8)
C11 O10 C10 C9 -174.7(5)
C12 C9 C10 O9 -84.8(7)
C12 C9 C10 O10 91.7(5)
C14 C8 N1 S1 96.2(4)
C14 C8 N1 C21 -45.1(5)
C14 C8 C9 C10 -174.3(4)
C14 C8 C9 C12 -60.3(5)
C14 C15 C16 C17 -1.3(8)
C14 C15 C20 C21 -44.8(6)
C15 C14 C19 C18 0.9(8)
C15 C16 C17 C18 0.3(9)
C15 C20 C21 N1 38.0(6)
C15 C20 C21 C22 159.1(4)
C16 C15 C20 C21 136.8(5)
C16 C17 C18 C19 1.4(8)
C17 C18 C19 C14 -2.0(8)
C19 C14 C15 C16 0.7(7)
C19 C14 C15 C20 -177.7(5)
C20 C15 C16 C17 177.1(5)
C20 C21 C22 O11 59.1(5)
C22 O11 C23 O12 1.4(7)
C22 O11 C23 C24 -178.7(4)
C23 O11 C22 C21 -177.9(4)
C23 C24 C25 C26 -177.3(5)
C23 C24 C29 C28 177.5(5)
C24 C25 C26 C27 -1.3(9)
C25 C24 C29 C28 -1.8(8)
C25 C26 C27 N2 178.4(5)
C25 C26 C27 C28 0.5(9)
C26 C27 C28 C29 -0.3(8)
C27 C28 C29 C24 0.9(8)
C29 C24 C25 C26 2.0(8)
C13 O8 C12 O7 -1.3(10)
C13 O8 C12 C9 -179.1(5)
S2 N3 C37 C38 -139.5(3)
S2 N3 C37 C43 94.7(3)
S2 N3 C50 C49 -134.7(3)
S2 N3 C50 C51 99.7(4)
S2 C30 C31 C32 -179.9(4)
S2 C30 C35 C34 178.8(6)
O15 S2 N3 C37 169.5(3)
O15 S2 N3 C50 -46.6(3)
O15 S2 C30 C31 -159.8(4)
O15 S2 C30 C35 21.1(5)
O16 S2 N3 C37 40.5(3)
O16 S2 N3 C50 -175.6(3)
O16 S2 C30 C31 -29.1(4)
O16 S2 C30 C35 151.8(5)
O21 C52 C53 C54 -2.0(6)
O21 C52 C53 C58 179.2(4)
O22 C52 C53 C54 176.7(5)
O22 C52 C53 C58 -2.0(7)
O23 N4 C56 C55 2.5(7)
O23 N4 C56 C57 -178.9(5)
O24 N4 C56 C55 -177.2(5)
O24 N4 C56 C57 1.4(7)
N3 S2 C30 C31 86.5(4)
N3 S2 C30 C35 -92.6(5)
N3 C37 C38 C39 61.4(4)
N3 C37 C38 C41 176.6(3)
N3 C37 C43 C44 -137.6(4)
N3 C37 C43 C48 41.6(5)
N3 C50 C51 O21 -177.0(3)
N4 C56 C57 C58 -178.4(4)
C30 S2 N3 C37 -75.9(3)
C30 S2 N3 C50 68.1(3)
C30 C31 C32 C33 0.2(9)
C31 C30 C35 C34 -0.3(9)
C31 C32 C33 C34 1.4(11)
C31 C32 C33 C36 -173.6(7)
C32 C33 C34 C35 -2.5(13)
C33 C34 C35 C30 2.0(12)
C35 C30 C31 C32 -0.8(8)
C36 C33 C34 C35 172.5(8)
C37 N3 C50 C49 8.8(5)
C37 N3 C50 C51 -116.9(4)
C37 C38 C39 O17 28.7(6)
C37 C38 C39 O18 -151.4(4)
C37 C38 C41 O19 126.9(4)
C37 C38 C41 O20 -53.4(6)
C37 C43 C44 C45 178.4(4)
C37 C43 C48 C47 -177.1(4)
C37 C43 C48 C49 3.7(6)
C38 C37 C43 C44 97.4(5)
C38 C37 C43 C48 -83.4(5)
C39 C38 C41 O19 -112.9(4)
C39 C38 C41 O20 66.8(6)
C40 O18 C39 O17 5.4(7)
C40 O18 C39 C38 -174.5(4)
C41 C38 C39 O17 -86.9(6)
C41 C38 C39 O18 93.1(5)
C43 C37 C38 C39 -174.4(3)
C43 C37 C38 C41 -59.2(4)
C43 C44 C45 C46 -1.6(7)
C43 C48 C49 C50 -44.6(6)
C44 C43 C48 C47 2.1(7)
C44 C43 C48 C49 -177.1(4)
C44 C45 C46 C47 2.6(8)
C45 C46 C47 C48 -1.3(8)
C46 C47 C48 C43 -1.1(8)
C46 C47 C48 C49 178.1(5)
C47 C48 C49 C50 136.2(5)
C48 C43 C44 C45 -0.8(7)
C48 C49 C50 N3 37.0(5)
C48 C49 C50 C51 158.6(4)
C49 C50 C51 O21 58.2(5)
C50 N3 C37 C38 78.0(4)
C50 N3 C37 C43 -47.8(5)
C51 O21 C52 O22 4.0(7)
C51 O21 C52 C53 -177.2(4)
C52 O21 C51 C50 176.0(4)
C52 C53 C54 C55 -179.5(5)
C52 C53 C58 C57 178.6(5)
C53 C54 C55 C56 1.4(8)
C54 C53 C58 C57 -0.2(8)
C54 C55 C56 N4 177.5(5)
C54 C55 C56 C57 -1.0(8)
C55 C56 C57 C58 0.0(8)
C56 C57 C58 C53 0.5(8)
C58 C53 C54 C55 -0.8(8)
C42 O19 C41 O20 2.1(7)
C42 O19 C41 C38 -178.1(4)

loop_
_platon_squeeze_void_nr
_platon_squeeze_void_average_x
_platon_squeeze_void_average_y
_platon_squeeze_void_average_z
_platon_squeeze_void_volume
_platon_squeeze_void_count_electrons
_platon_squeeze_void_content
1 0.251 0.250 0.019 719 176 ' '
2 0.749 0.750 -0.027 718 176 ' '
